data_4127600
loop_
_publ_author_name
'Yuvaraj, K.'
'Douair, Iskander'
'Paparo, Albert'
'Maron, Laurent'
'Jones, Cameron'

_publ_section_title
;
 Reductive Trimerization of CO to the Deltate Dianion Using Activated
 Magnesium(I) Compounds.
;
_journal_issue 22
_journal_name_full 'Journal of the American Chemical Society'
_journal_page_first 8764
_journal_page_last 8768
_journal_paper_doi 10.1021/jacs.9b04085
_journal_volume 141
_journal_year 2019
_chemical_formula_sum 'C75 H105 Mg2 N6'
_chemical_formula_weight 1139.26
_space_group_crystal_system monoclinic
_space_group_IT_number 14
_space_group_name_Hall '-P 2yn'
_space_group_name_H-M_alt 'P 1 21/n 1'
_symmetry_space_group_name_Hall '-P 2yn'
_symmetry_space_group_name_H-M 'P 1 21/n 1'
_atom_sites_solution_hydrogens geom
_audit_creation_method SHELXL-2016/6
_cell_angle_alpha 90
_cell_angle_beta 101.610(2)
_cell_angle_gamma 90
_cell_formula_units_Z 4
_cell_length_a 13.1436(3)
_cell_length_b 38.6728(6)
_cell_length_c 13.88520(10)
_cell_measurement_reflns_used 22038
_cell_measurement_temperature 123(2)
_cell_measurement_theta_max 77.2440
_cell_measurement_theta_min 3.5920
_cell_volume 6913.4(2)
_computing_cell_refinement 'CrysAlisPro 1.171.39.46 (Rigaku OD, 2018)'
_computing_data_collection 'CrysAlisPro 1.171.39.46 (Rigaku OD, 2018)'
_computing_data_reduction 'CrysAlisPro 1.171.39.46 (Rigaku OD, 2018)'
_computing_molecular_graphics xseed
_computing_publication_material Ciftab
_computing_structure_refinement 'SHELXL-2016/6 (Sheldrick, 2016)'
_computing_structure_solution 'SHELXT 2014/5 (Sheldrick, 2014)'
_diffrn_ambient_temperature 123(2)
_diffrn_measured_fraction_theta_full 0.998
_diffrn_measured_fraction_theta_max 0.998
_diffrn_measurement_device_type 'XtaLAB Synergy, Dualflex, HyPix'
_diffrn_radiation_type CuK\a
_diffrn_radiation_wavelength 1.54184
_diffrn_reflns_av_R_equivalents 0.0960
_diffrn_reflns_av_unetI/netI 0.0534
_diffrn_reflns_Laue_measured_fraction_full 0.998
_diffrn_reflns_Laue_measured_fraction_max 0.998
_diffrn_reflns_limit_h_max 15
_diffrn_reflns_limit_h_min -15
_diffrn_reflns_limit_k_max 46
_diffrn_reflns_limit_k_min -42
_diffrn_reflns_limit_l_max 16
_diffrn_reflns_limit_l_min -16
_diffrn_reflns_number 68230
_diffrn_reflns_point_group_measured_fraction_full 0.998
_diffrn_reflns_point_group_measured_fraction_max 0.998
_diffrn_reflns_theta_full 67.684
_diffrn_reflns_theta_max 67.997
_diffrn_reflns_theta_min 6.509
_diffrn_source 'micro-focus sealed X-ray tube'
_exptl_absorpt_coefficient_mu 0.640
_exptl_absorpt_correction_T_max 1.00000
_exptl_absorpt_correction_T_min 0.85842
_exptl_absorpt_correction_type multi-scan
_exptl_absorpt_process_details
;
CrysAlisPro 1.171.39.46 (Rigaku Oxford Diffraction, 2018)
Empirical absorption correction using spherical harmonics,
 implemented in SCALE3 ABSPACK scaling algorithm.
;
_exptl_crystal_colour orange
_exptl_crystal_density_diffrn 1.095
_exptl_crystal_description block
_exptl_crystal_F_000 2484
_exptl_crystal_size_max 0.160
_exptl_crystal_size_mid 0.150
_exptl_crystal_size_min 0.130
_refine_diff_density_max 0.859
_refine_diff_density_min -0.756
_refine_diff_density_rms 0.090
_refine_ls_extinction_method none
_refine_ls_goodness_of_fit_ref 1.064
_refine_ls_hydrogen_treatment constr
_refine_ls_matrix_type full
_refine_ls_number_parameters 773
_refine_ls_number_reflns 12579
_refine_ls_number_restraints 14
_refine_ls_restrained_S_all 1.074
_refine_ls_R_factor_all 0.1132
_refine_ls_R_factor_gt 0.1038
_refine_ls_shift/su_max 0.001
_refine_ls_shift/su_mean 0.000
_refine_ls_structure_factor_coef Fsqd
_refine_ls_weighting_details 'w=1/[\s^2^(Fo^2^)+(0.1376P)^2^+14.0907P] where P=(Fo^2^+2Fc^2^)/3'
_refine_ls_weighting_scheme calc
_refine_ls_wR_factor_gt 0.2697
_refine_ls_wR_factor_ref 0.2771
_reflns_Friedel_coverage 0.000
_reflns_number_gt 10818
_reflns_number_total 12579
_reflns_threshold_expression 'I > 2\s(I)'
_cod_data_source_file ja9b04085_si_005.cif
_cod_data_source_block Cj1353
_cod_database_code 4127600
_shelx_shelxl_version_number 2016/6
_shelx_space_group_comment
;
The symmetry employed for this shelxl refinement is uniquely defined
by the following loop, which should always be used as a source of
symmetry information in preference to the above space-group names.
They are only intended as comments.
;
_shelx_estimated_absorpt_t_min 0.904
_shelx_estimated_absorpt_t_max 0.921

loop_
_space_group_symop_operation_xyz
'x, y, z'
'-x+1/2, y+1/2, -z+1/2'
'-x, -y, -z'
'x-1/2, -y-1/2, z-1/2'

loop_
_atom_site_label
_atom_site_type_symbol
_atom_site_fract_x
_atom_site_fract_y
_atom_site_fract_z
_atom_site_U_iso_or_equiv
_atom_site_adp_type
_atom_site_occupancy
_atom_site_site_symmetry_order
_atom_site_calc_flag
_atom_site_refinement_flags_posn
_atom_site_refinement_flags_adp
Mg1 Mg 0.44393(8) 0.64661(3) 0.84979(8) 0.0264(3) Uani 1 1 d . .
N1 N 0.3114(2) 0.61701(7) 0.8663(2) 0.0284(6) Uani 1 1 d . .
C1 C 0.1246(3) 0.60202(10) 0.8197(3) 0.0393(9) Uani 1 1 d . .
H1A H 0.101434 0.593774 0.752085 0.059 Uiso 1 1 calc R U
H1B H 0.067535 0.614313 0.840618 0.059 Uiso 1 1 calc R U
H1C H 0.145688 0.582257 0.863331 0.059 Uiso 1 1 calc R U
Mg2 Mg 0.57083(9) 0.63260(3) 0.69550(8) 0.0267(3) Uani 1 1 d . .
N2 N 0.3478(2) 0.69173(7) 0.8363(2) 0.0306(6) Uani 1 1 d . .
C2 C 0.2158(3) 0.62627(9) 0.8244(3) 0.0316(7) Uani 1 1 d . .
N3 N 0.6121(2) 0.66257(8) 1.0650(2) 0.0354(7) Uani 1 1 d . .
C3 C 0.1897(3) 0.65894(10) 0.7814(3) 0.0343(8) Uani 1 1 d . .
H3 H 0.122747 0.660521 0.740163 0.041 Uiso 1 1 calc R U
N4 N 0.6143(2) 0.61008(8) 1.0207(2) 0.0328(7) Uani 1 1 d . .
C4 C 0.2485(3) 0.68932(9) 0.7909(3) 0.0333(8) Uani 1 1 d . .
N5 N 0.7347(2) 0.63494(7) 0.70534(19) 0.0250(6) Uani 1 1 d . .
C5 C 0.1901(3) 0.72115(10) 0.7446(3) 0.0413(9) Uani 1 1 d . .
H5A H 0.190611 0.738881 0.795162 0.062 Uiso 1 1 calc R U
H5B H 0.118158 0.714839 0.715885 0.062 Uiso 1 1 calc R U
H5C H 0.223852 0.730224 0.693086 0.062 Uiso 1 1 calc R U
N6 N 0.5545(2) 0.63031(7) 0.5412(2) 0.0300(6) Uani 1 1 d . .
C6 C 0.3291(3) 0.58473(9) 0.9159(3) 0.0320(8) Uani 1 1 d . .
C7 C 0.3371(3) 0.55366(10) 0.8659(3) 0.0446(10) Uani 1 1 d . .
C8 C 0.3622(3) 0.52341(11) 0.9213(5) 0.0595(14) Uani 1 1 d . .
H8 H 0.367831 0.502202 0.888192 0.071 Uiso 1 1 calc R U
C9 C 0.3789(4) 0.52370(12) 1.0228(4) 0.0585(13) Uani 1 1 d . .
H9 H 0.396200 0.502981 1.059134 0.070 Uiso 1 1 calc R U
C10 C 0.3700(3) 0.55420(12) 1.0700(4) 0.0497(11) Uani 1 1 d . .
H10 H 0.380853 0.554217 1.139784 0.060 Uiso 1 1 calc R U
C11 C 0.3460(3) 0.58499(10) 1.0204(3) 0.0385(9) Uani 1 1 d . .
C12 C 0.3191(4) 0.55200(12) 0.7540(4) 0.0560(12) Uani 1 1 d . .
H12 H 0.299574 0.575749 0.728375 0.067 Uiso 1 1 calc R U
C13 C 0.4174(4) 0.54149(13) 0.7179(4) 0.0657(14) Uani 1 1 d . .
H13A H 0.473461 0.557759 0.743505 0.099 Uiso 1 1 calc R U
H13B H 0.403397 0.541858 0.645885 0.099 Uiso 1 1 calc R U
H13C H 0.438105 0.518119 0.741245 0.099 Uiso 1 1 calc R U
C14 C 0.2287(5) 0.52763(15) 0.7109(5) 0.083(2) Uani 1 1 d . .
H14A H 0.245413 0.504081 0.735006 0.124 Uiso 1 1 calc R U
H14B H 0.217855 0.527868 0.638973 0.124 Uiso 1 1 calc R U
H14C H 0.165315 0.535454 0.731257 0.124 Uiso 1 1 calc R U
C15 C 0.3330(3) 0.61848(11) 1.0741(3) 0.0406(9) Uani 1 1 d . .
H15 H 0.346159 0.638028 1.031030 0.049 Uiso 1 1 calc R U
C16 C 0.4099(4) 0.62208(14) 1.1724(3) 0.0528(11) Uani 1 1 d . .
H16A H 0.397797 0.603542 1.216879 0.079 Uiso 1 1 calc R U
H16B H 0.400016 0.644544 1.201868 0.079 Uiso 1 1 calc R U
H16C H 0.481055 0.620458 1.161296 0.079 Uiso 1 1 calc R U
C17 C 0.2218(4) 0.62221(17) 1.0900(4) 0.0675(15) Uani 1 1 d . .
H17A H 0.173201 0.620608 1.026567 0.101 Uiso 1 1 calc R U
H17B H 0.213793 0.644697 1.120121 0.101 Uiso 1 1 calc R U
H17C H 0.207061 0.603710 1.133431 0.101 Uiso 1 1 calc R U
C18 C 0.3891(3) 0.72533(9) 0.8628(3) 0.0318(7) Uani 1 1 d . .
C19 C 0.3733(4) 0.74082(10) 0.9518(3) 0.0486(11) Uani 1 1 d . .
C20 C 0.4212(4) 0.77157(11) 0.9811(3) 0.0553(12) Uani 1 1 d . .
H20 H 0.408364 0.782480 1.038766 0.066 Uiso 1 1 calc R U
C21 C 0.4870(4) 0.78698(12) 0.9294(4) 0.0592(13) Uani 1 1 d . .
H21 H 0.522540 0.807594 0.953338 0.071 Uiso 1 1 calc R U
C22 C 0.5018(4) 0.77238(11) 0.8413(4) 0.0494(10) Uani 1 1 d . .
H22 H 0.546028 0.783538 0.804598 0.059 Uiso 1 1 calc R U
C23 C 0.4528(3) 0.74182(9) 0.8068(3) 0.0326(8) Uani 1 1 d . .
C24 C 0.3050(6) 0.72397(12) 1.0147(4) 0.088(2) Uani 1 1 d D .
H24 H 0.302324 0.698600 1.000474 0.105 Uiso 1 1 calc R U
C25 C 0.3407(7) 0.7286(3) 1.1232(6) 0.138(4) Uani 1 1 d D U
H25A H 0.415545 0.733164 1.138136 0.206 Uiso 1 1 calc R U
H25B H 0.326181 0.707471 1.157127 0.206 Uiso 1 1 calc R U
H25C H 0.303762 0.748085 1.145366 0.206 Uiso 1 1 calc R U
C26 C 0.1960(6) 0.7375(3) 0.9920(5) 0.119(3) Uani 1 1 d D U
H26A H 0.164455 0.732329 0.923422 0.178 Uiso 1 1 calc R U
H26B H 0.196880 0.762594 1.002223 0.178 Uiso 1 1 calc R U
H26C H 0.155496 0.726482 1.035510 0.178 Uiso 1 1 calc R U
C27 C 0.4646(3) 0.72808(9) 0.7064(3) 0.0354(8) Uani 1 1 d . .
H27 H 0.429692 0.705010 0.696905 0.042 Uiso 1 1 calc R U
C28 C 0.4099(4) 0.75189(12) 0.6233(3) 0.0477(10) Uani 1 1 d . .
H28A H 0.336189 0.753816 0.626105 0.072 Uiso 1 1 calc R U
H28B H 0.416582 0.742169 0.559721 0.072 Uiso 1 1 calc R U
H28C H 0.441983 0.774857 0.631197 0.072 Uiso 1 1 calc R U
C29 C 0.5764(3) 0.72303(12) 0.6976(3) 0.0462(10) Uani 1 1 d . .
H29A H 0.613756 0.745028 0.710092 0.069 Uiso 1 1 calc R U
H29B H 0.578846 0.714960 0.631174 0.069 Uiso 1 1 calc R U
H29C H 0.609215 0.705812 0.745778 0.069 Uiso 1 1 calc R U
C30 C 0.5630(3) 0.64022(10) 0.9952(3) 0.0334(8) Uani 1 1 d . .
C31 C 0.5946(3) 0.57787(10) 0.9671(3) 0.0375(8) Uani 1 1 d . .
H31A H 0.555306 0.562303 1.001772 0.056 Uiso 1 1 calc R U
H31B H 0.660782 0.567037 0.962326 0.056 Uiso 1 1 calc R U
H31C H 0.554298 0.582457 0.900923 0.056 Uiso 1 1 calc R U
C32 C 0.7579(3) 0.58370(12) 1.1478(3) 0.0471(10) Uani 1 1 d . .
H33A H 0.713206 0.564986 1.162645 0.071 Uiso 1 1 calc R U
H33B H 0.804610 0.591107 1.208480 0.071 Uiso 1 1 calc R U
H33C H 0.799028 0.575438 1.100869 0.071 Uiso 1 1 calc R U
C33 C 0.6931(3) 0.61316(11) 1.1048(3) 0.0368(8) Uani 1 1 d . .
C34 C 0.6915(3) 0.64658(11) 1.1316(3) 0.0401(9) Uani 1 1 d . .
C35 C 0.7613(4) 0.66637(14) 1.2118(3) 0.0567(12) Uani 1 1 d . .
H35A H 0.815127 0.678216 1.184664 0.085 Uiso 1 1 calc R U
H35B H 0.793964 0.650337 1.263515 0.085 Uiso 1 1 calc R U
H35C H 0.720234 0.683463 1.239582 0.085 Uiso 1 1 calc R U
C36 C 0.5866(4) 0.69863(11) 1.0703(3) 0.0464(10) Uani 1 1 d . .
H36A H 0.533565 0.704924 1.012692 0.070 Uiso 1 1 calc R U
H36B H 0.649078 0.712615 1.071480 0.070 Uiso 1 1 calc R U
H36C H 0.559993 0.702909 1.130206 0.070 Uiso 1 1 calc R U
C37 C 0.5871(4) 0.65653(14) 0.3880(3) 0.0522(11) Uani 1 1 d . .
H37A H 0.511748 0.653847 0.367005 0.078 Uiso 1 1 calc R U
H37B H 0.622344 0.641070 0.349325 0.078 Uiso 1 1 calc R U
H37C H 0.606443 0.680526 0.377766 0.078 Uiso 1 1 calc R U
C38 C 0.6191(3) 0.64751(9) 0.4957(2) 0.0335(8) Uani 1 1 d . .
C39 C 0.7198(3) 0.65743(9) 0.5408(2) 0.0318(7) Uani 1 1 d . .
H39 H 0.753763 0.672694 0.503961 0.038 Uiso 1 1 calc R U
C40 C 0.7775(3) 0.64775(8) 0.6339(2) 0.0269(7) Uani 1 1 d . .
C41 C 0.8937(3) 0.65167(9) 0.6488(3) 0.0324(7) Uani 1 1 d . .
H41A H 0.915416 0.672613 0.687128 0.049 Uiso 1 1 calc R U
H41B H 0.913784 0.653454 0.584671 0.049 Uiso 1 1 calc R U
H41C H 0.927529 0.631473 0.684105 0.049 Uiso 1 1 calc R U
C42 C 0.4712(3) 0.61083(10) 0.4816(2) 0.0333(8) Uani 1 1 d . .
C43 C 0.3679(3) 0.62264(13) 0.4662(3) 0.0476(10) Uani 1 1 d . .
C44 C 0.2894(3) 0.60059(15) 0.4179(4) 0.0604(13) Uani 1 1 d . .
H44 H 0.219194 0.608013 0.407781 0.072 Uiso 1 1 calc R U
C45 C 0.3114(4) 0.56846(13) 0.3849(3) 0.0561(12) Uani 1 1 d . .
H45 H 0.256774 0.553608 0.354434 0.067 Uiso 1 1 calc R U
C46 C 0.4127(3) 0.55805(11) 0.3961(3) 0.0428(9) Uani 1 1 d . .
H46 H 0.427621 0.536327 0.370198 0.051 Uiso 1 1 calc R U
C47 C 0.4947(3) 0.57853(10) 0.4447(3) 0.0342(8) Uani 1 1 d . .
C48 C 0.3405(4) 0.65925(14) 0.4934(4) 0.0619(14) Uani 1 1 d . .
H48 H 0.403936 0.669854 0.534739 0.074 Uiso 1 1 calc R U
C49 C 0.3074(6) 0.68141(16) 0.4029(5) 0.0849(19) Uani 1 1 d . .
H49A H 0.362559 0.681569 0.364692 0.127 Uiso 1 1 calc R U
H49B H 0.294601 0.705081 0.422632 0.127 Uiso 1 1 calc R U
H49C H 0.243695 0.671951 0.362522 0.127 Uiso 1 1 calc R U
C50 C 0.2557(5) 0.6587(2) 0.5531(5) 0.091(2) Uani 1 1 d . .
H50A H 0.194744 0.646610 0.516112 0.137 Uiso 1 1 calc R U
H50B H 0.236663 0.682499 0.566305 0.137 Uiso 1 1 calc R U
H50C H 0.281051 0.646720 0.615496 0.137 Uiso 1 1 calc R U
C51 C 0.6049(3) 0.56532(10) 0.4536(3) 0.0372(8) Uani 1 1 d . .
H51 H 0.653270 0.582245 0.493700 0.045 Uiso 1 1 calc R U
C52 C 0.6196(4) 0.53018(11) 0.5052(3) 0.0459(10) Uani 1 1 d . .
H52A H 0.598333 0.531790 0.568776 0.069 Uiso 1 1 calc R U
H52B H 0.692915 0.523445 0.515715 0.069 Uiso 1 1 calc R U
H52C H 0.577059 0.512802 0.464235 0.069 Uiso 1 1 calc R U
C53 C 0.6332(5) 0.56246(14) 0.3530(4) 0.0640(14) Uani 1 1 d . .
H53A H 0.590277 0.544598 0.314388 0.096 Uiso 1 1 calc R U
H53B H 0.706664 0.556233 0.360798 0.096 Uiso 1 1 calc R U
H53C H 0.620813 0.584708 0.318812 0.096 Uiso 1 1 calc R U
C54 C 0.8017(3) 0.62442(9) 0.7958(2) 0.0269(7) Uani 1 1 d . .
C55 C 0.8194(3) 0.58908(9) 0.8139(2) 0.0296(7) Uani 1 1 d . .
C56 C 0.8796(3) 0.57895(10) 0.9050(3) 0.0338(8) Uani 1 1 d . .
H56 H 0.892017 0.555080 0.918676 0.041 Uiso 1 1 calc R U
C57 C 0.9208(3) 0.60320(11) 0.9746(3) 0.0377(8) Uani 1 1 d . .
H57 H 0.961232 0.595887 1.035856 0.045 Uiso 1 1 calc R U
C58 C 0.9041(3) 0.63776(10) 0.9565(3) 0.0351(8) Uani 1 1 d . .
H58 H 0.933516 0.654147 1.005134 0.042 Uiso 1 1 calc R U
C59 C 0.8441(3) 0.64938(9) 0.8668(2) 0.0295(7) Uani 1 1 d . .
C60 C 0.7809(3) 0.56147(9) 0.7378(3) 0.0330(8) Uani 1 1 d . .
H60 H 0.732151 0.572558 0.681751 0.040 Uiso 1 1 calc R U
C61 C 0.7232(3) 0.53195(10) 0.7771(3) 0.0429(9) Uani 1 1 d . .
H61A H 0.766794 0.522500 0.836946 0.064 Uiso 1 1 calc R U
H61B H 0.707647 0.513716 0.727304 0.064 Uiso 1 1 calc R U
H61C H 0.658253 0.540727 0.792235 0.064 Uiso 1 1 calc R U
C62 C 0.8731(4) 0.54683(13) 0.6989(4) 0.0537(11) Uani 1 1 d . .
H62A H 0.906927 0.565492 0.669354 0.081 Uiso 1 1 calc R U
H62B H 0.848424 0.529124 0.649196 0.081 Uiso 1 1 calc R U
H62C H 0.923018 0.536497 0.753285 0.081 Uiso 1 1 calc R U
C63 C 0.8271(3) 0.68781(9) 0.8515(2) 0.0310(7) Uani 1 1 d . .
H63 H 0.791400 0.691578 0.781618 0.037 Uiso 1 1 calc R U
C64 C 0.9284(3) 0.70858(11) 0.8697(3) 0.0402(9) Uani 1 1 d . .
H64A H 0.961588 0.707198 0.939406 0.060 Uiso 1 1 calc R U
H64B H 0.913209 0.732798 0.851528 0.060 Uiso 1 1 calc R U
H64C H 0.975262 0.699034 0.829735 0.060 Uiso 1 1 calc R U
C65 C 0.7553(3) 0.70126(10) 0.9178(3) 0.0375(8) Uani 1 1 d . .
H65A H 0.688685 0.689038 0.902160 0.056 Uiso 1 1 calc R U
H65B H 0.743609 0.726099 0.906692 0.056 Uiso 1 1 calc R U
H65C H 0.787721 0.697232 0.986832 0.056 Uiso 1 1 calc R U
C66 C -0.0005(5) 0.6042(3) 0.3297(5) 0.097(2) Uani 1 1 d . .
C67 C -0.0601(5) 0.6115(2) 0.4026(5) 0.0863(19) Uani 1 1 d . .
H67 H -0.078371 0.634606 0.414819 0.104 Uiso 1 1 calc R U
C68 C -0.0904(6) 0.5847(2) 0.4544(6) 0.093(2) Uani 1 1 d . .
H68 H -0.131607 0.590135 0.501249 0.112 Uiso 1 1 calc R U
C69 C -0.0655(8) 0.5495(3) 0.4441(7) 0.116(3) Uani 1 1 d . .
H69 H -0.087717 0.531795 0.482506 0.139 Uiso 1 1 calc R U
C70 C -0.0074(8) 0.5427(3) 0.3753(10) 0.136(3) Uani 1 1 d . .
H70 H 0.011055 0.519392 0.365302 0.163 Uiso 1 1 calc R U
C71 C 0.0261(5) 0.5689(3) 0.3186(6) 0.103(3) Uani 1 1 d . .
H71 H 0.067218 0.562937 0.272076 0.124 Uiso 1 1 calc R U
C72 C 0.0288(7) 0.6322(3) 0.2687(6) 0.131(4) Uani 1 1 d . .
H72A H -0.012741 0.630465 0.201818 0.197 Uiso 1 1 calc R U
H72B H 0.102659 0.630199 0.266624 0.197 Uiso 1 1 calc R U
H72C H 0.015984 0.654619 0.297004 0.197 Uiso 1 1 calc R U
C73 C 1.0530(7) 0.4967(2) 0.9258(6) 0.098(2) Uani 1 1 d . .
H73 H 1.090530 0.494557 0.874316 0.117 Uiso 1 1 calc R U
C74 C 1.0887(5) 0.5167(2) 1.0008(9) 0.104(3) Uani 1 1 d . .
H74 H 1.151874 0.528702 1.001518 0.124 Uiso 1 1 calc R U
C75 C 1.0399(10) 0.52144(19) 1.0795(8) 0.125(4) Uani 1 1 d . .
H75 H 1.067679 0.536051 1.133382 0.150 Uiso 1 1 calc R U

loop_
_atom_site_aniso_label
_atom_site_aniso_U_11
_atom_site_aniso_U_22
_atom_site_aniso_U_33
_atom_site_aniso_U_23
_atom_site_aniso_U_13
_atom_site_aniso_U_12
Mg1 0.0258(6) 0.0290(6) 0.0242(5) -0.0010(4) 0.0046(4) 0.0001(4)
N1 0.0249(14) 0.0320(15) 0.0276(14) 0.0006(11) 0.0038(11) -0.0016(11)
C1 0.0261(18) 0.047(2) 0.043(2) 0.0090(17) 0.0015(16) -0.0046(15)
Mg2 0.0269(6) 0.0328(6) 0.0195(5) -0.0012(4) 0.0025(4) 0.0016(4)
N2 0.0326(16) 0.0287(14) 0.0332(15) 0.0022(12) 0.0128(12) 0.0026(11)
C2 0.0269(17) 0.0373(19) 0.0304(18) 0.0004(14) 0.0056(14) -0.0022(14)
N3 0.0385(17) 0.0439(17) 0.0244(14) -0.0048(12) 0.0079(13) -0.0095(13)
C3 0.0287(18) 0.043(2) 0.0296(18) 0.0058(15) 0.0021(14) 0.0027(15)
N4 0.0282(15) 0.0420(17) 0.0273(15) 0.0052(12) 0.0038(12) -0.0018(12)
C4 0.038(2) 0.0351(18) 0.0304(18) 0.0058(14) 0.0148(15) 0.0054(15)
N5 0.0269(14) 0.0280(14) 0.0192(13) 0.0014(10) 0.0026(11) 0.0016(11)
C5 0.044(2) 0.040(2) 0.039(2) 0.0080(16) 0.0086(17) 0.0080(17)
N6 0.0305(15) 0.0350(15) 0.0225(14) -0.0039(11) 0.0005(12) 0.0018(12)
C6 0.0179(15) 0.0313(17) 0.045(2) 0.0037(15) 0.0013(14) -0.0032(13)
C7 0.0292(19) 0.0333(19) 0.065(3) -0.0006(18) -0.0060(18) -0.0065(15)
C8 0.040(2) 0.026(2) 0.105(4) 0.001(2) -0.003(2) -0.0042(16)
C9 0.045(3) 0.041(2) 0.082(4) 0.029(2) -0.003(2) -0.0035(19)
C10 0.036(2) 0.054(3) 0.058(3) 0.021(2) 0.0079(19) 0.0007(18)
C11 0.0270(18) 0.047(2) 0.042(2) 0.0128(17) 0.0061(15) -0.0019(15)
C12 0.055(3) 0.041(2) 0.064(3) -0.019(2) -0.006(2) 0.0007(19)
C13 0.066(3) 0.053(3) 0.071(3) -0.026(2) -0.002(3) 0.001(2)
C14 0.061(3) 0.069(3) 0.103(5) -0.043(3) -0.018(3) -0.005(3)
C15 0.036(2) 0.057(2) 0.0290(19) 0.0087(17) 0.0071(16) 0.0062(17)
C16 0.054(3) 0.077(3) 0.026(2) 0.0087(19) 0.0062(18) 0.004(2)
C17 0.044(3) 0.110(4) 0.050(3) 0.001(3) 0.014(2) 0.018(3)
C18 0.0377(19) 0.0268(17) 0.0315(18) 0.0022(13) 0.0086(15) 0.0060(14)
C19 0.077(3) 0.033(2) 0.043(2) 0.0010(17) 0.028(2) 0.0122(19)
C20 0.082(4) 0.039(2) 0.046(2) -0.0123(19) 0.015(2) 0.010(2)
C21 0.064(3) 0.039(2) 0.070(3) -0.018(2) 0.001(3) -0.005(2)
C22 0.047(2) 0.041(2) 0.063(3) -0.0067(19) 0.017(2) -0.0070(18)
C23 0.0289(18) 0.0313(18) 0.0373(19) 0.0033(14) 0.0063(15) 0.0027(14)
C24 0.173(7) 0.035(2) 0.084(4) -0.012(2) 0.095(5) -0.003(3)
C25 0.112(6) 0.228(9) 0.094(5) 0.079(6) 0.071(5) 0.085(6)
C26 0.085(5) 0.226(8) 0.047(3) -0.018(4) 0.016(3) -0.071(5)
C27 0.039(2) 0.0340(18) 0.0346(19) 0.0065(15) 0.0100(16) 0.0005(15)
C28 0.049(2) 0.053(2) 0.040(2) 0.0123(18) 0.0056(18) 0.0087(19)
C29 0.040(2) 0.060(3) 0.041(2) 0.0059(19) 0.0125(18) 0.0081(18)
C30 0.0348(19) 0.041(2) 0.0264(17) -0.0036(14) 0.0107(15) -0.0087(15)
C31 0.0340(19) 0.040(2) 0.0363(19) -0.0004(15) 0.0023(16) 0.0012(15)
C32 0.036(2) 0.071(3) 0.031(2) 0.0138(19) -0.0013(16) -0.0047(19)
C33 0.0299(19) 0.056(2) 0.0238(17) 0.0044(16) 0.0033(14) -0.0107(16)
C34 0.033(2) 0.061(3) 0.0243(17) 0.0043(16) 0.0018(15) -0.0104(17)
C35 0.060(3) 0.076(3) 0.030(2) -0.003(2) -0.0007(19) -0.023(2)
C36 0.050(2) 0.055(2) 0.035(2) -0.0137(18) 0.0084(18) -0.0069(19)
C37 0.046(2) 0.085(3) 0.0220(19) 0.0085(19) 0.0001(17) -0.007(2)
C38 0.039(2) 0.0401(19) 0.0211(16) 0.0019(14) 0.0043(14) 0.0052(15)
C39 0.0362(19) 0.0352(18) 0.0239(16) 0.0060(13) 0.0058(14) -0.0002(14)
C40 0.0328(18) 0.0254(16) 0.0223(16) 0.0002(12) 0.0046(13) -0.0001(13)
C41 0.0318(19) 0.0387(19) 0.0269(17) 0.0036(14) 0.0064(14) -0.0021(14)
C42 0.0294(18) 0.047(2) 0.0214(16) -0.0040(14) -0.0009(13) -0.0014(15)
C43 0.032(2) 0.073(3) 0.034(2) -0.0163(19) -0.0046(16) 0.0062(19)
C44 0.026(2) 0.092(4) 0.056(3) -0.021(3) -0.0080(19) 0.003(2)
C45 0.044(3) 0.067(3) 0.049(3) -0.012(2) -0.009(2) -0.013(2)
C46 0.047(2) 0.042(2) 0.035(2) -0.0028(16) -0.0027(17) -0.0045(17)
C47 0.037(2) 0.0394(19) 0.0236(16) -0.0008(14) 0.0003(14) -0.0014(15)
C48 0.037(2) 0.088(4) 0.052(3) -0.035(3) -0.012(2) 0.018(2)
C49 0.104(5) 0.065(4) 0.086(4) -0.020(3) 0.021(4) 0.014(3)
C50 0.082(4) 0.135(6) 0.060(3) -0.019(4) 0.020(3) 0.049(4)
C51 0.037(2) 0.038(2) 0.0356(19) -0.0025(15) 0.0055(16) 0.0035(15)
C52 0.054(3) 0.042(2) 0.039(2) -0.0029(17) 0.0024(19) 0.0072(18)
C53 0.078(4) 0.069(3) 0.054(3) 0.010(2) 0.033(3) 0.026(3)
C54 0.0243(16) 0.0367(18) 0.0192(15) 0.0011(13) 0.0033(13) -0.0009(13)
C55 0.0260(17) 0.0382(18) 0.0245(16) 0.0037(14) 0.0053(13) 0.0004(14)
C56 0.0289(18) 0.0396(19) 0.0317(18) 0.0096(15) 0.0032(14) 0.0042(14)
C57 0.0287(18) 0.057(2) 0.0249(17) 0.0084(16) -0.0004(14) 0.0010(16)
C58 0.0311(19) 0.048(2) 0.0248(17) -0.0022(15) 0.0017(14) -0.0032(15)
C59 0.0239(16) 0.0422(19) 0.0213(16) 0.0009(13) 0.0019(13) -0.0031(14)
C60 0.0360(19) 0.0323(18) 0.0293(17) 0.0011(14) 0.0033(15) 0.0031(14)
C61 0.043(2) 0.042(2) 0.041(2) 0.0057(17) 0.0011(17) -0.0070(17)
C62 0.048(3) 0.059(3) 0.056(3) -0.016(2) 0.015(2) 0.001(2)
C63 0.0296(18) 0.0387(19) 0.0240(16) -0.0049(14) 0.0035(14) -0.0041(14)
C64 0.037(2) 0.048(2) 0.036(2) -0.0070(16) 0.0085(16) -0.0111(17)
C65 0.038(2) 0.043(2) 0.0318(19) -0.0070(15) 0.0070(16) -0.0047(16)
C66 0.064(4) 0.161(8) 0.063(4) -0.023(4) 0.002(3) -0.014(4)
C67 0.077(4) 0.119(6) 0.061(4) -0.021(4) 0.009(3) 0.004(4)
C68 0.103(6) 0.098(5) 0.082(5) -0.009(4) 0.026(4) 0.010(4)
C69 0.119(7) 0.122(7) 0.108(6) -0.025(5) 0.026(5) 0.006(5)
C70 0.108(7) 0.141(9) 0.158(10) -0.003(8) 0.023(7) 0.022(6)
C71 0.056(4) 0.146(7) 0.103(6) -0.043(5) 0.004(4) 0.024(4)
C72 0.099(6) 0.221(11) 0.077(5) -0.004(6) 0.026(5) -0.012(6)
C73 0.102(6) 0.093(5) 0.087(5) 0.039(4) -0.007(4) 0.039(5)
C74 0.058(4) 0.072(4) 0.158(8) 0.070(5) -0.032(5) -0.007(3)
C75 0.157(9) 0.060(4) 0.116(7) 0.019(4) -0.074(7) 0.028(5)

loop_
_atom_type_symbol
_atom_type_description
_atom_type_scat_dispersion_real
_atom_type_scat_dispersion_imag
_atom_type_scat_source
C C 0.0181 0.0091 'International Tables Vol C Tables 4.2.6.8 and 6.1.1.4'
H H 0.0000 0.0000 'International Tables Vol C Tables 4.2.6.8 and 6.1.1.4'
Mg Mg 0.1719 0.1771 'International Tables Vol C Tables 4.2.6.8 and 6.1.1.4'
N N 0.0311 0.0180 'International Tables Vol C Tables 4.2.6.8 and 6.1.1.4'

loop_
_geom_angle_atom_site_label_1
_geom_angle_atom_site_label_2
_geom_angle_atom_site_label_3
_geom_angle
_geom_angle_site_symmetry_1
_geom_angle_site_symmetry_3
N1 Mg1 N2 88.07(12) . .
N1 Mg1 C30 105.87(12) . .
N2 Mg1 C30 116.66(13) . .
N1 Mg1 Mg2 124.02(9) . .
N2 Mg1 Mg2 119.04(9) . .
C30 Mg1 Mg2 103.15(10) . .
C2 N1 C6 120.0(3) . .
C2 N1 Mg1 122.0(2) . .
C6 N1 Mg1 117.7(2) . .
C2 C1 H1A 109.5 . .
C2 C1 H1B 109.5 . .
H1A C1 H1B 109.5 . .
C2 C1 H1C 109.5 . .
H1A C1 H1C 109.5 . .
H1B C1 H1C 109.5 . .
N6 Mg2 N5 87.81(11) . .
N6 Mg2 Mg1 140.37(9) . .
N5 Mg2 Mg1 129.98(8) . .
C4 N2 C18 118.1(3) . .
C4 N2 Mg1 119.2(2) . .
C18 N2 Mg1 122.2(2) . .
N1 C2 C3 123.9(3) . .
N1 C2 C1 121.7(3) . .
C3 C2 C1 114.4(3) . .
C30 N3 C34 112.1(3) . .
C30 N3 C36 124.8(3) . .
C34 N3 C36 123.2(3) . .
C4 C3 C2 129.1(3) . .
C4 C3 H3 115.5 . .
C2 C3 H3 115.5 . .
C30 N4 C33 112.9(3) . .
C30 N4 C31 125.2(3) . .
C33 N4 C31 121.8(3) . .
N2 C4 C3 125.0(3) . .
N2 C4 C5 120.3(3) . .
C3 C4 C5 114.7(3) . .
C40 N5 C54 118.7(3) . .
C40 N5 Mg2 122.7(2) . .
C54 N5 Mg2 118.4(2) . .
C4 C5 H5A 109.5 . .
C4 C5 H5B 109.5 . .
H5A C5 H5B 109.5 . .
C4 C5 H5C 109.5 . .
H5A C5 H5C 109.5 . .
H5B C5 H5C 109.5 . .
C38 N6 C42 118.0(3) . .
C38 N6 Mg2 121.0(2) . .
C42 N6 Mg2 120.9(2) . .
C7 C6 N1 122.3(4) . .
C7 C6 C11 119.9(3) . .
N1 C6 C11 117.6(3) . .
C6 C7 C8 118.5(4) . .
C6 C7 C12 121.9(4) . .
C8 C7 C12 119.6(4) . .
C9 C8 C7 121.6(4) . .
C9 C8 H8 119.2 . .
C7 C8 H8 119.2 . .
C10 C9 C8 119.1(4) . .
C10 C9 H9 120.5 . .
C8 C9 H9 120.5 . .
C9 C10 C11 122.5(5) . .
C9 C10 H10 118.7 . .
C11 C10 H10 118.7 . .
C10 C11 C6 118.4(4) . .
C10 C11 C15 121.8(4) . .
C6 C11 C15 119.7(3) . .
C7 C12 C13 112.1(4) . .
C7 C12 C14 111.8(5) . .
C13 C12 C14 110.2(4) . .
C7 C12 H12 107.5 . .
C13 C12 H12 107.5 . .
C14 C12 H12 107.5 . .
C12 C13 H13A 109.5 . .
C12 C13 H13B 109.5 . .
H13A C13 H13B 109.5 . .
C12 C13 H13C 109.5 . .
H13A C13 H13C 109.5 . .
H13B C13 H13C 109.5 . .
C12 C14 H14A 109.5 . .
C12 C14 H14B 109.5 . .
H14A C14 H14B 109.5 . .
C12 C14 H14C 109.5 . .
H14A C14 H14C 109.5 . .
H14B C14 H14C 109.5 . .
C11 C15 C17 110.9(4) . .
C11 C15 C16 113.2(3) . .
C17 C15 C16 109.9(4) . .
C11 C15 H15 107.5 . .
C17 C15 H15 107.5 . .
C16 C15 H15 107.5 . .
C15 C16 H16A 109.5 . .
C15 C16 H16B 109.5 . .
H16A C16 H16B 109.5 . .
C15 C16 H16C 109.5 . .
H16A C16 H16C 109.5 . .
H16B C16 H16C 109.5 . .
C15 C17 H17A 109.5 . .
C15 C17 H17B 109.5 . .
H17A C17 H17B 109.5 . .
C15 C17 H17C 109.5 . .
H17A C17 H17C 109.5 . .
H17B C17 H17C 109.5 . .
C23 C18 C19 119.7(3) . .
C23 C18 N2 120.6(3) . .
C19 C18 N2 119.4(3) . .
C20 C19 C18 119.0(4) . .
C20 C19 C24 119.4(4) . .
C18 C19 C24 121.6(4) . .
C21 C20 C19 121.6(4) . .
C21 C20 H20 119.2 . .
C19 C20 H20 119.2 . .
C20 C21 C22 119.9(4) . .
C20 C21 H21 120.0 . .
C22 C21 H21 120.0 . .
C23 C22 C21 120.7(4) . .
C23 C22 H22 119.6 . .
C21 C22 H22 119.6 . .
C22 C23 C18 119.0(4) . .
C22 C23 C27 119.1(3) . .
C18 C23 C27 121.8(3) . .
C25 C24 C26 105.3(5) . .
C25 C24 C19 115.2(6) . .
C26 C24 C19 112.3(5) . .
C25 C24 H24 107.9 . .
C26 C24 H24 107.9 . .
C19 C24 H24 107.9 . .
C24 C25 H25A 109.5 . .
C24 C25 H25B 109.5 . .
H25A C25 H25B 109.5 . .
C24 C25 H25C 109.5 . .
H25A C25 H25C 109.5 . .
H25B C25 H25C 109.5 . .
C24 C26 H26A 109.5 . .
C24 C26 H26B 109.5 . .
H26A C26 H26B 109.5 . .
C24 C26 H26C 109.5 . .
H26A C26 H26C 109.5 . .
H26B C26 H26C 109.5 . .
C29 C27 C23 113.4(3) . .
C29 C27 C28 109.4(3) . .
C23 C27 C28 111.0(3) . .
C29 C27 H27 107.6 . .
C23 C27 H27 107.6 . .
C28 C27 H27 107.6 . .
C27 C28 H28A 109.5 . .
C27 C28 H28B 109.5 . .
H28A C28 H28B 109.5 . .
C27 C28 H28C 109.5 . .
H28A C28 H28C 109.5 . .
H28B C28 H28C 109.5 . .
C27 C29 H29A 109.5 . .
C27 C29 H29B 109.5 . .
H29A C29 H29B 109.5 . .
C27 C29 H29C 109.5 . .
H29A C29 H29C 109.5 . .
H29B C29 H29C 109.5 . .
N4 C30 N3 102.7(3) . .
N4 C30 Mg1 122.3(2) . .
N3 C30 Mg1 134.2(3) . .
N4 C31 H31A 109.5 . .
N4 C31 H31B 109.5 . .
H31A C31 H31B 109.5 . .
N4 C31 H31C 109.5 . .
H31A C31 H31C 109.5 . .
H31B C31 H31C 109.5 . .
C33 C32 H33A 109.5 . .
C33 C32 H33B 109.5 . .
H33A C32 H33B 109.5 . .
C33 C32 H33C 109.5 . .
H33A C32 H33C 109.5 . .
H33B C32 H33C 109.5 . .
C34 C33 N4 105.2(3) . .
C34 C33 C32 132.0(4) . .
N4 C33 C32 122.8(4) . .
C33 C34 N3 107.1(3) . .
C33 C34 C35 130.8(4) . .
N3 C34 C35 122.0(4) . .
C34 C35 H35A 109.5 . .
C34 C35 H35B 109.5 . .
H35A C35 H35B 109.5 . .
C34 C35 H35C 109.5 . .
H35A C35 H35C 109.5 . .
H35B C35 H35C 109.5 . .
N3 C36 H36A 109.5 . .
N3 C36 H36B 109.5 . .
H36A C36 H36B 109.5 . .
N3 C36 H36C 109.5 . .
H36A C36 H36C 109.5 . .
H36B C36 H36C 109.5 . .
C38 C37 H37A 109.5 . .
C38 C37 H37B 109.5 . .
H37A C37 H37B 109.5 . .
C38 C37 H37C 109.5 . .
H37A C37 H37C 109.5 . .
H37B C37 H37C 109.5 . .
N6 C38 C39 124.0(3) . .
N6 C38 C37 120.5(3) . .
C39 C38 C37 115.5(3) . .
C38 C39 C40 128.6(3) . .
C38 C39 H39 115.7 . .
C40 C39 H39 115.7 . .
N5 C40 C39 123.5(3) . .
N5 C40 C41 120.3(3) . .
C39 C40 C41 116.2(3) . .
C40 C41 H41A 109.5 . .
C40 C41 H41B 109.5 . .
H41A C41 H41B 109.5 . .
C40 C41 H41C 109.5 . .
H41A C41 H41C 109.5 . .
H41B C41 H41C 109.5 . .
C47 C42 C43 120.5(3) . .
C47 C42 N6 118.3(3) . .
C43 C42 N6 121.0(3) . .
C44 C43 C42 118.0(4) . .
C44 C43 C48 119.7(4) . .
C42 C43 C48 122.1(4) . .
C45 C44 C43 121.7(4) . .
C45 C44 H44 119.1 . .
C43 C44 H44 119.1 . .
C46 C45 C44 119.5(4) . .
C46 C45 H45 120.3 . .
C44 C45 H45 120.3 . .
C45 C46 C47 121.8(4) . .
C45 C46 H46 119.1 . .
C47 C46 H46 119.1 . .
C46 C47 C42 118.3(4) . .
C46 C47 C51 118.6(3) . .
C42 C47 C51 123.0(3) . .
C49 C48 C50 110.0(5) . .
C49 C48 C43 111.2(4) . .
C50 C48 C43 111.0(5) . .
C49 C48 H48 108.1 . .
C50 C48 H48 108.1 . .
C43 C48 H48 108.1 . .
C48 C49 H49A 109.5 . .
C48 C49 H49B 109.5 . .
H49A C49 H49B 109.5 . .
C48 C49 H49C 109.5 . .
H49A C49 H49C 109.5 . .
H49B C49 H49C 109.5 . .
C48 C50 H50A 109.5 . .
C48 C50 H50B 109.5 . .
H50A C50 H50B 109.5 . .
C48 C50 H50C 109.5 . .
H50A C50 H50C 109.5 . .
H50B C50 H50C 109.5 . .
C47 C51 C53 110.8(3) . .
C47 C51 C52 111.4(3) . .
C53 C51 C52 109.6(3) . .
C47 C51 H51 108.3 . .
C53 C51 H51 108.3 . .
C52 C51 H51 108.3 . .
C51 C52 H52A 109.5 . .
C51 C52 H52B 109.5 . .
H52A C52 H52B 109.5 . .
C51 C52 H52C 109.5 . .
H52A C52 H52C 109.5 . .
H52B C52 H52C 109.5 . .
C51 C53 H53A 109.5 . .
C51 C53 H53B 109.5 . .
H53A C53 H53B 109.5 . .
C51 C53 H53C 109.5 . .
H53A C53 H53C 109.5 . .
H53B C53 H53C 109.5 . .
C55 C54 C59 120.9(3) . .
C55 C54 N5 118.9(3) . .
C59 C54 N5 120.1(3) . .
C54 C55 C56 118.4(3) . .
C54 C55 C60 122.9(3) . .
C56 C55 C60 118.6(3) . .
C57 C56 C55 120.8(3) . .
C57 C56 H56 119.6 . .
C55 C56 H56 119.6 . .
C58 C57 C56 120.6(3) . .
C58 C57 H57 119.7 . .
C56 C57 H57 119.7 . .
C57 C58 C59 121.0(3) . .
C57 C58 H58 119.5 . .
C59 C58 H58 119.5 . .
C58 C59 C54 118.2(3) . .
C58 C59 C63 118.6(3) . .
C54 C59 C63 123.2(3) . .
C55 C60 C61 113.4(3) . .
C55 C60 C62 109.2(3) . .
C61 C60 C62 109.5(3) . .
C55 C60 H60 108.2 . .
C61 C60 H60 108.2 . .
C62 C60 H60 108.2 . .
C60 C61 H61A 109.5 . .
C60 C61 H61B 109.5 . .
H61A C61 H61B 109.5 . .
C60 C61 H61C 109.5 . .
H61A C61 H61C 109.5 . .
H61B C61 H61C 109.5 . .
C60 C62 H62A 109.5 . .
C60 C62 H62B 109.5 . .
H62A C62 H62B 109.5 . .
C60 C62 H62C 109.5 . .
H62A C62 H62C 109.5 . .
H62B C62 H62C 109.5 . .
C59 C63 C64 113.2(3) . .
C59 C63 C65 109.9(3) . .
C64 C63 C65 110.0(3) . .
C59 C63 H63 107.9 . .
C64 C63 H63 107.9 . .
C65 C63 H63 107.9 . .
C63 C64 H64A 109.5 . .
C63 C64 H64B 109.5 . .
H64A C64 H64B 109.5 . .
C63 C64 H64C 109.5 . .
H64A C64 H64C 109.5 . .
H64B C64 H64C 109.5 . .
C63 C65 H65A 109.5 . .
C63 C65 H65B 109.5 . .
H65A C65 H65B 109.5 . .
C63 C65 H65C 109.5 . .
H65A C65 H65C 109.5 . .
H65B C65 H65C 109.5 . .
C71 C66 C67 116.6(8) . .
C71 C66 C72 122.9(8) . .
C67 C66 C72 120.4(9) . .
C68 C67 C66 118.9(8) . .
C68 C67 H67 120.6 . .
C66 C67 H67 120.6 . .
C67 C68 C69 125.3(8) . .
C67 C68 H68 117.3 . .
C69 C68 H68 117.3 . .
C70 C69 C68 115.6(10) . .
C70 C69 H69 122.2 . .
C68 C69 H69 122.2 . .
C69 C70 C71 122.3(10) . .
C69 C70 H70 118.8 . .
C71 C70 H70 118.8 . .
C70 C71 C66 121.2(8) . .
C70 C71 H71 119.4 . .
C66 C71 H71 119.4 . .
C66 C72 H72A 109.5 . .
C66 C72 H72B 109.5 . .
H72A C72 H72B 109.5 . .
C66 C72 H72C 109.5 . .
H72A C72 H72C 109.5 . .
H72B C72 H72C 109.5 . .
C74 C73 C75 120.6(9) . 3_767
C74 C73 H73 119.7 . .
C75 C73 H73 119.7 3_767 .
C73 C74 C75 124.0(8) . .
C73 C74 H74 118.0 . .
C75 C74 H74 118.0 . .
C74 C75 C73 115.5(8) . 3_767
C74 C75 H75 122.3 . .
C73 C75 H75 122.3 3_767 .

loop_
_geom_bond_atom_site_label_1
_geom_bond_atom_site_label_2
_geom_bond_distance
_geom_bond_site_symmetry_2
Mg1 N1 2.135(3) .
Mg1 N2 2.140(3) .
Mg1 C30 2.305(4) .
Mg1 Mg2 3.0171(15) .
N1 C2 1.323(5) .
N1 C6 1.422(4) .
C1 C2 1.514(5) .
C1 H1A 0.9800 .
C1 H1B 0.9800 .
C1 H1C 0.9800 .
Mg2 N6 2.111(3) .
Mg2 N5 2.133(3) .
N2 C4 1.334(5) .
N2 C18 1.427(5) .
C2 C3 1.410(5) .
N3 C30 1.360(5) .
N3 C34 1.392(5) .
N3 C36 1.439(5) .
C3 C4 1.398(5) .
C3 H3 0.9500 .
N4 C30 1.358(5) .
N4 C33 1.401(5) .
N4 C31 1.447(5) .
C4 C5 1.523(5) .
N5 C40 1.330(4) .
N5 C54 1.440(4) .
C5 H5A 0.9800 .
C5 H5B 0.9800 .
C5 H5C 0.9800 .
N6 C38 1.334(5) .
N6 C42 1.445(4) .
C6 C7 1.402(6) .
C6 C11 1.423(6) .
C7 C8 1.402(6) .
C7 C12 1.525(7) .
C8 C9 1.382(8) .
C8 H8 0.9500 .
C9 C10 1.366(7) .
C9 H9 0.9500 .
C10 C11 1.381(6) .
C10 H10 0.9500 .
C11 C15 1.521(6) .
C12 C13 1.531(7) .
C12 C14 1.540(7) .
C12 H12 1.0000 .
C13 H13A 0.9800 .
C13 H13B 0.9800 .
C13 H13C 0.9800 .
C14 H14A 0.9800 .
C14 H14B 0.9800 .
C14 H14C 0.9800 .
C15 C17 1.528(6) .
C15 C16 1.533(6) .
C15 H15 1.0000 .
C16 H16A 0.9800 .
C16 H16B 0.9800 .
C16 H16C 0.9800 .
C17 H17A 0.9800 .
C17 H17B 0.9800 .
C17 H17C 0.9800 .
C18 C23 1.405(5) .
C18 C19 1.425(5) .
C19 C20 1.369(7) .
C19 C24 1.521(7) .
C20 C21 1.367(7) .
C20 H20 0.9500 .
C21 C22 1.396(7) .
C21 H21 0.9500 .
C22 C23 1.384(6) .
C22 H22 0.9500 .
C23 C27 1.529(5) .
C24 C25 1.495(10) .
C24 C26 1.497(10) .
C24 H24 1.0000 .
C25 H25A 0.9800 .
C25 H25B 0.9800 .
C25 H25C 0.9800 .
C26 H26A 0.9800 .
C26 H26B 0.9800 .
C26 H26C 0.9800 .
C27 C29 1.512(5) .
C27 C28 1.537(5) .
C27 H27 1.0000 .
C28 H28A 0.9800 .
C28 H28B 0.9800 .
C28 H28C 0.9800 .
C29 H29A 0.9800 .
C29 H29B 0.9800 .
C29 H29C 0.9800 .
C31 H31A 0.9800 .
C31 H31B 0.9800 .
C31 H31C 0.9800 .
C32 C33 1.476(6) .
C32 H33A 0.9800 .
C32 H33B 0.9800 .
C32 H33C 0.9800 .
C33 C34 1.346(6) .
C34 C35 1.502(6) .
C35 H35A 0.9800 .
C35 H35B 0.9800 .
C35 H35C 0.9800 .
C36 H36A 0.9800 .
C36 H36B 0.9800 .
C36 H36C 0.9800 .
C37 C38 1.511(5) .
C37 H37A 0.9800 .
C37 H37B 0.9800 .
C37 H37C 0.9800 .
C38 C39 1.399(5) .
C39 C40 1.411(5) .
C39 H39 0.9500 .
C40 C41 1.508(5) .
C41 H41A 0.9800 .
C41 H41B 0.9800 .
C41 H41C 0.9800 .
C42 C47 1.408(5) .
C42 C43 1.408(5) .
C43 C44 1.400(6) .
C43 C48 1.527(7) .
C44 C45 1.375(7) .
C44 H44 0.9500 .
C45 C46 1.369(6) .
C45 H45 0.9500 .
C46 C47 1.397(5) .
C46 H46 0.9500 .
C47 C51 1.518(5) .
C48 C49 1.512(9) .
C48 C50 1.516(8) .
C48 H48 1.0000 .
C49 H49A 0.9800 .
C49 H49B 0.9800 .
C49 H49C 0.9800 .
C50 H50A 0.9800 .
C50 H50B 0.9800 .
C50 H50C 0.9800 .
C51 C53 1.520(6) .
C51 C52 1.531(6) .
C51 H51 1.0000 .
C52 H52A 0.9800 .
C52 H52B 0.9800 .
C52 H52C 0.9800 .
C53 H53A 0.9800 .
C53 H53B 0.9800 .
C53 H53C 0.9800 .
C54 C55 1.400(5) .
C54 C59 1.412(5) .
C55 C56 1.406(5) .
C55 C60 1.515(5) .
C56 C57 1.378(6) .
C56 H56 0.9500 .
C57 C58 1.370(6) .
C57 H57 0.9500 .
C58 C59 1.407(5) .
C58 H58 0.9500 .
C59 C63 1.511(5) .
C60 C61 1.530(5) .
C60 C62 1.532(6) .
C60 H60 1.0000 .
C61 H61A 0.9800 .
C61 H61B 0.9800 .
C61 H61C 0.9800 .
C62 H62A 0.9800 .
C62 H62B 0.9800 .
C62 H62C 0.9800 .
C63 C64 1.531(5) .
C63 C65 1.536(5) .
C63 H63 1.0000 .
C64 H64A 0.9800 .
C64 H64B 0.9800 .
C64 H64C 0.9800 .
C65 H65A 0.9800 .
C65 H65B 0.9800 .
C65 H65C 0.9800 .
C66 C71 1.425(12) .
C66 C67 1.426(10) .
C66 C72 1.475(12) .
C67 C68 1.367(10) .
C67 H67 0.9500 .
C68 C69 1.413(11) .
C68 H68 0.9500 .
C69 C70 1.362(14) .
C69 H69 0.9500 .
C70 C71 1.408(14) .
C70 H70 0.9500 .
C71 H71 0.9500 .
C72 H72A 0.9800 .
C72 H72B 0.9800 .
C72 H72C 0.9800 .
C73 C74 1.305(13) .
C73 C75 1.398(13) 3_767
C73 H73 0.9500 .
C74 C75 1.386(14) .
C74 H74 0.9500 .
C75 H75 0.9500 .
